data_7231119
loop_
_publ_author_name
'Zhang, Pengcheng'
'Zhao, Xiuxiu'
'Du, Yao'
'Gozin, Michael'
'Li, Shenghua'
'Pang, Siping'

_publ_section_title
;
 Polymorphism, phase transformation and energetic properties of
 3-nitro-1,2,4-triazole
;
_journal_issue 43
_journal_name_full 'RSC Advances'
_journal_page_first 24627
_journal_paper_doi 10.1039/C8RA04116D
_journal_volume 8
_journal_year 2018
_chemical_absolute_configuration unk
_chemical_formula_moiety 'C2 H2 N4 O2'
_chemical_formula_sum 'C2 H2 N4 O2'
_chemical_formula_weight 114.08
_chemical_melting_point 544
_chemical_name_systematic 3-Nitro-1,2,4-triazole
_space_group_crystal_system tetragonal
_space_group_IT_number 92
_space_group_name_Hall 'P 4abw 2nw'
_space_group_name_H-M_alt 'P 41 21 2'
_symmetry_space_group_name_Hall 'P 4abw 2nw'
_symmetry_space_group_name_H-M 'P 41 21 2'
_atom_sites_solution_hydrogens geom
_atom_sites_solution_primary direct
_atom_sites_solution_secondary difmap
_audit_creation_date 2015-06-17
_audit_creation_method
;
  Olex2 1.1
  (compiled 2011.02.15 svn.r1672, GUI svn.r3494)
;
_audit_update_record
;
2018-06-10 deposited with the CCDC.
2018-06-25 downloaded from the CCDC.
;
_cell_angle_alpha 90.00
_cell_angle_beta 90.00
_cell_angle_gamma 90.00
_cell_formula_units_Z 8
_cell_length_a 6.8413(3)
_cell_length_b 6.8413(3)
_cell_length_c 18.8196(12)
_cell_measurement_reflns_used 788
_cell_measurement_temperature 101.8
_cell_measurement_theta_max 29.5600
_cell_measurement_theta_min 3.2418
_cell_volume 880.82(8)
_computing_cell_refinement
;
CrysAlisPro, Agilent Technologies,
Version 1.171.35.11 (release 16-05-2011 CrysAlis171 .NET)
(compiled May 16 2011,17:55:39)
;
_computing_data_collection
;
CrysAlisPro, Agilent Technologies,
Version 1.171.35.11 (release 16-05-2011 CrysAlis171 .NET)
(compiled May 16 2011,17:55:39)
;
_computing_data_reduction
;
CrysAlisPro, Agilent Technologies,
Version 1.171.35.11 (release 16-05-2011 CrysAlis171 .NET)
(compiled May 16 2011,17:55:39)
;
_computing_molecular_graphics
;
O. V. Dolomanov, L. J. Bourhis, R. J. Gildea, J. A. K. Howard and H. Puschmann,
OLEX2: a complete structure solution, refinement and analysis program.
J. Appl. Cryst. (2009). 42, 339-341.
;
_computing_publication_material
;
O. V. Dolomanov, L. J. Bourhis, R. J. Gildea, J. A. K. Howard and H. Puschmann,
OLEX2: a complete structure solution, refinement and analysis program.
J. Appl. Cryst. (2009). 42, 339-341.
;
_computing_structure_refinement 'SHELXL-97 (Sheldrick, 1997)'
_computing_structure_solution 'A short history of SHELX (Sheldrick, 2007)/Bruker'
_diffrn_ambient_temperature 101.8
_diffrn_detector_area_resol_mean 16.0971
_diffrn_measured_fraction_theta_full 0.998
_diffrn_measured_fraction_theta_max 0.998
_diffrn_measurement_details
;
#__ type_ start__ end____ width___ exp.time_
  1 omega   16.00   44.00   1.0000    1.5000
omega____ theta____ kappa____ phi______ frames
    -       18.8965   37.0000   90.0000 28

#__ type_ start__ end____ width___ exp.time_
  2 omega  -47.00   44.00   1.0000    1.5000
omega____ theta____ kappa____ phi______ frames
    -       18.8965  -77.0000  150.0000 91
;
_diffrn_measurement_device_type 'Xcalibur, Eos, Gemini'
_diffrn_measurement_method '\w scans'
_diffrn_orient_matrix_UB_11 0.0011009000
_diffrn_orient_matrix_UB_12 0.0529815000
_diffrn_orient_matrix_UB_13 0.0323923000
_diffrn_orient_matrix_UB_21 0.0298040000
_diffrn_orient_matrix_UB_22 -0.0855208000
_diffrn_orient_matrix_UB_23 0.0183669000
_diffrn_orient_matrix_UB_31 0.0993494000
_diffrn_orient_matrix_UB_32 0.0250721000
_diffrn_orient_matrix_UB_33 -0.0058649000
_diffrn_radiation_monochromator graphite
_diffrn_radiation_type 'Mo K\a'
_diffrn_radiation_wavelength 0.7107
_diffrn_reflns_av_R_equivalents 0.0327
_diffrn_reflns_av_unetI/netI 0.0439
_diffrn_reflns_limit_h_max 8
_diffrn_reflns_limit_h_min -8
_diffrn_reflns_limit_k_max 2
_diffrn_reflns_limit_k_min -8
_diffrn_reflns_limit_l_max 15
_diffrn_reflns_limit_l_min -23
_diffrn_reflns_number 2079
_diffrn_reflns_theta_full 26.00
_diffrn_reflns_theta_max 26.00
_diffrn_reflns_theta_min 3.68
_diffrn_source 'Enhance (Mo) X-ray Source'
_exptl_absorpt_coefficient_mu 0.152
_exptl_absorpt_correction_T_max 1.00000
_exptl_absorpt_correction_T_min 0.93021
_exptl_absorpt_correction_type multi-scan
_exptl_absorpt_process_details
;
CrysAlisPro, Agilent Technologies,
Version 1.171.35.11 (release 16-05-2011 CrysAlis171 .NET)
(compiled May 16 2011,17:55:39)
Empirical absorption correction using spherical harmonics,
 implemented in SCALE3 ABSPACK scaling algorithm.
;
_exptl_crystal_colour yellow
_exptl_crystal_density_diffrn 1.720
_exptl_crystal_density_method 'not measured'
_exptl_crystal_F_000 464
_exptl_crystal_recrystallization_method 'Re-crystallisation from solvent: methanol'
_exptl_crystal_size_max 0.55
_exptl_crystal_size_mid 0.55
_exptl_crystal_size_min 0.50
_refine_diff_density_max 0.207
_refine_diff_density_min -0.299
_refine_diff_density_rms 0.077
_refine_ls_abs_structure_details 'Flack H D (1983), Acta Cryst. A39, 876-881'
_refine_ls_abs_structure_Flack -1(3)
_refine_ls_extinction_method none
_refine_ls_goodness_of_fit_ref 1.098
_refine_ls_hydrogen_treatment mixed
_refine_ls_matrix_type full
_refine_ls_number_parameters 73
_refine_ls_number_reflns 865
_refine_ls_number_restraints 0
_refine_ls_restrained_S_all 1.098
_refine_ls_R_factor_all 0.0410
_refine_ls_R_factor_gt 0.0375
_refine_ls_shift/su_max 0.000
_refine_ls_shift/su_mean 0.000
_refine_ls_structure_factor_coef Fsqd
_refine_ls_weighting_details 'calc w=1/[\s^2^(Fo^2^)+(0.0403P)^2^+0.0000P] where P=(Fo^2^+2Fc^2^)/3'
_refine_ls_weighting_scheme calc
_refine_ls_wR_factor_gt 0.0860
_refine_ls_wR_factor_ref 0.0883
_reflns_number_gt 801
_reflns_number_total 865
_reflns_threshold_expression >2sigma(I)
_cod_data_source_file c8ra04116d2.cif
_cod_data_source_block exp_3370
_cod_database_code 7231119
_reflns_odcompleteness_completeness 99.35
_reflns_odcompleteness_iscentric 1
_reflns_odcompleteness_theta 26.32

loop_
_space_group_symop_id
_space_group_symop_operation_xyz
1 'x, y, z'
2 '-y+1/2, x+1/2, z+1/4'
3 '-x, -y, z+1/2'
4 'y+1/2, -x+1/2, z+3/4'
5 'x+1/2, -y+1/2, -z+3/4'
6 '-x+1/2, y+1/2, -z+1/4'
7 'y, x, -z'
8 '-y, -x, -z+1/2'

loop_
_atom_site_label
_atom_site_type_symbol
_atom_site_fract_x
_atom_site_fract_y
_atom_site_fract_z
_atom_site_U_iso_or_equiv
_atom_site_adp_type
_atom_site_occupancy
_atom_site_symmetry_multiplicity
_atom_site_calc_flag
_atom_site_refinement_flags
N2 N 0.4742(2) 0.0251(2) 0.02027(7) 0.0216(4) Uani 1 1 d .
H2 H 0.5858 0.0806 0.0143 0.026 Uiso 1 1 calc R
O1 O -0.10150(19) -0.1699(2) 0.08344(6) 0.0229(4) Uani 1 1 d .
N1 N 0.2286(2) -0.1717(2) 0.00217(7) 0.0185(4) Uani 1 1 d .
O2 O 0.0217(2) 0.0511(2) 0.15308(6) 0.0358(4) Uani 1 1 d .
N4 N 0.0295(2) -0.0584(2) 0.10162(7) 0.0210(4) Uani 1 1 d .
C2 C 0.4037(3) -0.1168(3) -0.02051(8) 0.0206(5) Uani 1 1 d .
H2A H 0.4681 -0.1701 -0.0595 0.025 Uiso 1 1 calc R
N3 N 0.3461(2) 0.0702(2) 0.07246(7) 0.0236(4) Uani 1 1 d .
C1 C 0.2046(3) -0.0533(3) 0.05874(8) 0.0177(4) Uani 1 1 d .

loop_
_atom_site_aniso_label
_atom_site_aniso_U_11
_atom_site_aniso_U_22
_atom_site_aniso_U_33
_atom_site_aniso_U_23
_atom_site_aniso_U_13
_atom_site_aniso_U_12
N2 0.0166(8) 0.0239(9) 0.0243(7) -0.0030(7) 0.0045(7) -0.0062(8)
O1 0.0188(7) 0.0228(7) 0.0270(7) 0.0018(6) -0.0004(6) -0.0050(6)
N1 0.0153(8) 0.0199(9) 0.0203(7) -0.0021(7) 0.0003(6) -0.0025(7)
O2 0.0347(8) 0.0422(9) 0.0305(7) -0.0164(7) 0.0120(7) -0.0096(7)
N4 0.0217(8) 0.0195(8) 0.0218(8) 0.0011(7) 0.0024(7) -0.0012(7)
C2 0.0204(10) 0.0205(11) 0.0209(9) -0.0029(8) 0.0032(8) -0.0023(9)
N3 0.0212(9) 0.0253(10) 0.0242(7) -0.0040(7) 0.0033(7) -0.0057(8)
C1 0.0174(10) 0.0174(9) 0.0181(8) 0.0005(8) 0.0001(8) -0.0012(9)

loop_
_atom_type_symbol
_atom_type_description
_atom_type_scat_dispersion_real
_atom_type_scat_dispersion_imag
_atom_type_scat_source
C C 0.0033 0.0016 'International Tables Vol C Tables 4.2.6.8 and 6.1.1.4'
H H 0.0000 0.0000 'International Tables Vol C Tables 4.2.6.8 and 6.1.1.4'
N N 0.0061 0.0033 'International Tables Vol C Tables 4.2.6.8 and 6.1.1.4'
O O 0.0106 0.0060 'International Tables Vol C Tables 4.2.6.8 and 6.1.1.4'

loop_
_geom_angle_atom_site_label_1
_geom_angle_atom_site_label_2
_geom_angle_atom_site_label_3
_geom_angle
C2 N2 H2 124.7
C2 N2 N3 110.55(15)
N3 N2 H2 124.7
C2 N1 C1 101.18(15)
O1 N4 C1 117.74(14)
O2 N4 O1 124.69(15)
O2 N4 C1 117.57(14)
N2 C2 H2A 124.8
N1 C2 N2 110.43(14)
N1 C2 H2A 124.8
C1 N3 N2 100.88(15)
N1 C1 N4 121.84(16)
N3 C1 N1 116.95(16)
N3 C1 N4 121.20(15)

loop_
_geom_bond_atom_site_label_1
_geom_bond_atom_site_label_2
_geom_bond_distance
N2 H2 0.8600
N2 C2 1.328(2)
N2 N3 1.3519(19)
O1 N4 1.2255(19)
N1 C2 1.326(2)
N1 C1 1.348(2)
O2 N4 1.2254(17)
N4 C1 1.445(2)
C2 H2A 0.9300
N3 C1 1.311(2)

loop_
_geom_torsion_atom_site_label_1
_geom_torsion_atom_site_label_2
_geom_torsion_atom_site_label_3
_geom_torsion_atom_site_label_4
_geom_torsion
N2 N3 C1 N1 -0.8(2)
N2 N3 C1 N4 -179.46(15)
O1 N4 C1 N1 -2.6(2)
O1 N4 C1 N3 176.01(16)
O2 N4 C1 N1 178.33(15)
O2 N4 C1 N3 -3.1(3)
C2 N2 N3 C1 0.43(19)
C2 N1 C1 N4 179.49(16)
C2 N1 C1 N3 0.8(2)
N3 N2 C2 N1 0.1(2)
C1 N1 C2 N2 -0.49(19)
